data_7706621
loop_
_publ_author_name
'Prakash, Rini'
'Haridas, Anagha'
'Bakthavachalam, K.'
'Roisnel, Thierry'
'Halet, Jean-Fran\,cois'
'Ghosh, Sundargopal'

_publ_section_title
;
 Chemistry of group 5 metallaboranes with heterocyclic thiol ligands: a
 combined experimental and theoretical study.
;
_journal_issue 11
_journal_name_full 'Dalton transactions (Cambridge, England : 2003)'
_journal_page_first 4036
_journal_page_last 4044
_journal_paper_doi 10.1039/d0dt04362a
_journal_volume 50
_journal_year 2021
_chemical_compound_source 'synthesis as described'
_chemical_formula_moiety 'C17 H19 Cl3 N S2 Ta'
_chemical_formula_sum 'C17 H19 Cl3 N S2 Ta'
_chemical_formula_weight 588.75
_space_group_crystal_system monoclinic
_space_group_IT_number 14
_space_group_name_Hall '-P 2yn'
_space_group_name_H-M_alt 'P 1 21/n 1'
_atom_sites_solution_hydrogens geom
_atom_sites_solution_primary dual
_atom_sites_solution_secondary difmap
_audit_block_doi 10.5517/ccdc.csd.cc26s69j
_audit_update_record
;
2020-12-21 deposited with the CCDC.	2021-02-12 downloaded from the CCDC.
;
_cell_angle_alpha 90
_cell_angle_beta 116.994(3)
_cell_angle_gamma 90
_cell_formula_units_Z 4
_cell_length_a 16.1531(19)
_cell_length_b 8.2431(10)
_cell_length_c 16.1868(17)
_cell_measurement_reflns_used 9310
_cell_measurement_temperature 150(2)
_cell_measurement_theta_max 27.5035
_cell_measurement_theta_min 2.8304
_cell_measurement_wavelength 0.71073
_cell_volume 1920.5(4)
_computing_cell_refinement 'APEX3 (Bruker, 2015)'
_computing_data_collection 'Bruker APEX3 (Bruker, 2015)'
_computing_data_reduction 'SAINT (Bruker, 2014)'
_computing_molecular_graphics
;
   'SXGRAPH (L. Farrugia, 1999), Mercury (CSD, 2016)'
;
_computing_publication_material 'CRYSCALC (T. Roisnel, local program, 2020)'
_computing_structure_refinement 'SHELXL-2018_3 (Sheldrick, 2018)'
_computing_structure_solution 'SHELXT 2018_2 (Sheldrick, 2018)'
_diffrn_ambient_temperature 150(2)
_diffrn_detector '(CMOS) PHOTON 100'
_diffrn_detector_area_resol_mean 10.4167
_diffrn_measured_fraction_theta_full 0.997
_diffrn_measured_fraction_theta_max 0.997
_diffrn_measurement_device_type 'D8 VENTURE Bruker AXS'
_diffrn_measurement_method 'rotation images'
_diffrn_orient_matrix_UB_11 0.0263694
_diffrn_orient_matrix_UB_12 0.1101077
_diffrn_orient_matrix_UB_13 0.0008650
_diffrn_orient_matrix_UB_21 -0.0502944
_diffrn_orient_matrix_UB_22 0.0499873
_diffrn_orient_matrix_UB_23 0.0114031
_diffrn_orient_matrix_UB_31 0.0400272
_diffrn_orient_matrix_UB_32 -0.0097283
_diffrn_orient_matrix_UB_33 0.0683828
_diffrn_radiation_monochromator 'multilayer monochromator'
_diffrn_radiation_probe x-ray
_diffrn_radiation_source 'Incoatec microfocus sealed tube'
_diffrn_radiation_type MoK\a
_diffrn_radiation_wavelength 0.71073
_diffrn_reflns_av_R_equivalents 0.0423
_diffrn_reflns_av_unetI/netI 0.0359
_diffrn_reflns_limit_h_max 20
_diffrn_reflns_limit_h_min -20
_diffrn_reflns_limit_k_max 10
_diffrn_reflns_limit_k_min -9
_diffrn_reflns_limit_l_max 20
_diffrn_reflns_limit_l_min -21
_diffrn_reflns_number 18536
_diffrn_reflns_theta_full 25.242
_diffrn_reflns_theta_max 27.504
_diffrn_reflns_theta_min 2.410
_diffrn_source_current 1.0
_diffrn_source_power 50.0
_diffrn_source_voltage 50.0
_exptl_absorpt_coefficient_mu 6.358
_exptl_absorpt_correction_T_max 0.641
_exptl_absorpt_correction_T_min 0.459
_exptl_absorpt_correction_type multi-scan
_exptl_absorpt_process_details
;
  [Sheldrick, G.M. (2014). SADABS Bruker AXS Inc., Madison, Wisconsin, USA]
;
_exptl_crystal_colour orange
_exptl_crystal_density_diffrn 2.036
_exptl_crystal_description prism
_exptl_crystal_F_000 1136
_exptl_crystal_size_max 0.220
_exptl_crystal_size_mid 0.160
_exptl_crystal_size_min 0.070
_refine_diff_density_max 1.393
_refine_diff_density_min -1.703
_refine_diff_density_rms 0.149
_refine_ls_extinction_method none
_refine_ls_goodness_of_fit_ref 1.097
_refine_ls_hydrogen_treatment constr
_refine_ls_matrix_type full
_refine_ls_number_parameters 222
_refine_ls_number_reflns 4396
_refine_ls_number_restraints 0
_refine_ls_restrained_S_all 1.097
_refine_ls_R_factor_all 0.0292
_refine_ls_R_factor_gt 0.0256
_refine_ls_shift/su_max 0.003
_refine_ls_shift/su_mean 0.000
_refine_ls_structure_factor_coef Fsqd
_refine_ls_weighting_details 'w=1/[\s^2^(Fo^2^)+(0.0183P)^2^+3.7717P] where P=(Fo^2^+2Fc^2^)/3'
_refine_ls_weighting_scheme calc
_refine_ls_wR_factor_gt 0.0579
_refine_ls_wR_factor_ref 0.0592
_reflns_number_gt 4074
_reflns_number_total 4396
_reflns_threshold_expression >2sigma(I)
_cod_data_source_file d0dt04362a2.cif
_cod_data_source_block SGGBB3
_cod_depositor_comments 'Adding full bibliography for 7706618--7706622.cif.'
_cod_original_sg_symbol_H-M 'P 21/n'
_cod_database_code 7706621

loop_
_space_group_symop_operation_xyz
'x, y, z'
'-x+1/2, y+1/2, -z+1/2'
'-x, -y, -z'
'x-1/2, -y-1/2, z-1/2'

loop_
_atom_site_label
_atom_site_type_symbol
_atom_site_fract_x
_atom_site_fract_y
_atom_site_fract_z
_atom_site_U_iso_or_equiv
_atom_site_adp_type
_atom_site_occupancy
_atom_site_site_symmetry_order
_atom_site_calc_flag
_atom_site_refinement_flags_posn
_atom_site_refinement_flags_adp
_atom_site_refinement_flags_occupancy
_atom_site_disorder_assembly
_atom_site_disorder_group
Ta1 Ta 0.23355(2) 0.82302(2) 0.50334(2) 0.01054(5) Uani 1 1 d . . . . .
Cl1 Cl 0.38055(6) 0.68206(11) 0.56748(7) 0.02017(19) Uani 1 1 d . . . . .
Cl2 Cl 0.14147(6) 1.06633(11) 0.46893(7) 0.01784(18) Uani 1 1 d . . . . .
Cl3 Cl 0.26242(7) 0.86471(13) 0.66076(6) 0.0226(2) Uani 1 1 d . . . . .
S1 S 0.26384(6) 0.89558(12) 0.36843(6) 0.01513(18) Uani 1 1 d . . . . .
S2 S 0.42198(7) 1.15501(12) 0.44217(7) 0.0190(2) Uani 1 1 d . . . . .
C1 C 0.0694(3) 0.7277(5) 0.4155(3) 0.0195(8) Uani 1 1 d . . . . .
C2 C 0.1055(3) 0.6648(5) 0.5067(3) 0.0180(8) Uani 1 1 d . . . . .
C3 C 0.1788(3) 0.5539(4) 0.5205(3) 0.0152(7) Uani 1 1 d . . . . .
C4 C 0.1881(3) 0.5497(4) 0.4369(3) 0.0158(7) Uani 1 1 d . . . . .
C5 C 0.1218(3) 0.6592(5) 0.3729(3) 0.0189(8) Uani 1 1 d . . . . .
C6 C -0.0180(3) 0.8234(5) 0.3658(3) 0.0314(11) Uani 1 1 d . . . . .
H6A H -0.070105 0.749377 0.332246 0.047 Uiso 1 1 calc R U . . .
H6B H -0.011479 0.897335 0.321654 0.047 Uiso 1 1 calc R U . . .
H6C H -0.029758 0.886300 0.410734 0.047 Uiso 1 1 calc R U . . .
C7 C 0.0645(3) 0.6937(6) 0.5718(3) 0.0282(10) Uani 1 1 d . . . . .
H7A H 0.050576 0.809340 0.571945 0.042 Uiso 1 1 calc R U . . .
H7B H 0.109030 0.660096 0.634430 0.042 Uiso 1 1 calc R U . . .
H7C H 0.007211 0.630579 0.551546 0.042 Uiso 1 1 calc R U . . .
C8 C 0.2297(3) 0.4508(5) 0.6049(3) 0.0232(8) Uani 1 1 d . . . . .
H8A H 0.197427 0.346805 0.596535 0.035 Uiso 1 1 calc R U . . .
H8B H 0.231681 0.506585 0.659233 0.035 Uiso 1 1 calc R U . . .
H8C H 0.293160 0.431554 0.614100 0.035 Uiso 1 1 calc R U . . .
C9 C 0.2477(3) 0.4371(5) 0.4149(3) 0.0231(9) Uani 1 1 d . . . . .
H9A H 0.298026 0.395912 0.472712 0.035 Uiso 1 1 calc R U . . .
H9B H 0.274152 0.495300 0.379665 0.035 Uiso 1 1 calc R U . . .
H9C H 0.210058 0.346036 0.377994 0.035 Uiso 1 1 calc R U . . .
C10 C 0.0982(3) 0.6728(5) 0.2722(3) 0.0290(10) Uani 1 1 d . . . . .
H10A H 0.153749 0.650538 0.264179 0.044 Uiso 1 1 calc R U . . .
H10B H 0.075900 0.782671 0.250249 0.044 Uiso 1 1 calc R U . . .
H10C H 0.049631 0.594063 0.236413 0.044 Uiso 1 1 calc R U . . .
C11 C 0.3413(3) 1.0261(5) 0.4501(3) 0.0160(7) Uani 1 1 d . . . . .
N12 N 0.3406(2) 1.0228(4) 0.5311(2) 0.0147(6) Uani 1 1 d . . . . .
C13 C 0.4073(2) 1.1262(4) 0.5949(2) 0.0129(7) Uani 1 1 d . . . . .
C14 C 0.4263(3) 1.1525(5) 0.6873(3) 0.0202(8) Uani 1 1 d . . . . .
H14 H 0.391479 1.098741 0.713312 0.024 Uiso 1 1 calc R U . . .
C15 C 0.4967(3) 1.2583(5) 0.7396(3) 0.0244(9) Uani 1 1 d . . . . .
H15 H 0.510240 1.277927 0.802254 0.029 Uiso 1 1 calc R U . . .
C16 C 0.5484(3) 1.3370(5) 0.7025(3) 0.0249(9) Uani 1 1 d . . . . .
H16 H 0.597444 1.407278 0.740951 0.030 Uiso 1 1 calc R U . . .
C17 C 0.5305(3) 1.3156(5) 0.6119(3) 0.0225(9) Uani 1 1 d . . . . .
H17 H 0.565335 1.371560 0.586778 0.027 Uiso 1 1 calc R U . . .
C18 C 0.4592(3) 1.2086(5) 0.5577(3) 0.0171(8) Uani 1 1 d . . . . .

loop_
_atom_site_aniso_label
_atom_site_aniso_U_11
_atom_site_aniso_U_22
_atom_site_aniso_U_33
_atom_site_aniso_U_23
_atom_site_aniso_U_13
_atom_site_aniso_U_12
Ta1 0.00891(8) 0.00968(8) 0.01083(8) -0.00150(5) 0.00256(6) 0.00055(5)
Cl1 0.0119(4) 0.0182(5) 0.0238(5) 0.0015(4) 0.0023(4) 0.0037(3)
Cl2 0.0147(4) 0.0117(4) 0.0265(5) -0.0015(3) 0.0088(4) 0.0033(3)
Cl3 0.0282(5) 0.0260(5) 0.0141(4) -0.0032(4) 0.0100(4) -0.0081(4)
S1 0.0141(4) 0.0185(5) 0.0117(4) -0.0048(3) 0.0049(3) -0.0020(3)
S2 0.0176(5) 0.0204(5) 0.0213(5) -0.0036(4) 0.0109(4) -0.0027(4)
C1 0.0148(18) 0.0124(18) 0.025(2) -0.0024(15) 0.0040(16) -0.0041(14)
C2 0.0154(18) 0.0130(18) 0.027(2) -0.0056(15) 0.0104(16) -0.0025(14)
C3 0.0190(18) 0.0100(17) 0.0166(17) -0.0005(13) 0.0081(15) -0.0008(14)
C4 0.0152(18) 0.0110(17) 0.0178(18) -0.0047(14) 0.0044(15) -0.0001(14)
C5 0.0155(18) 0.018(2) 0.0167(19) -0.0034(14) 0.0014(15) -0.0055(15)
C6 0.0107(19) 0.023(2) 0.044(3) -0.0005(19) -0.0024(19) 0.0025(16)
C7 0.025(2) 0.028(2) 0.039(3) -0.0112(19) 0.022(2) -0.0056(18)
C8 0.031(2) 0.0142(19) 0.024(2) 0.0043(16) 0.0124(18) 0.0003(17)
C9 0.023(2) 0.019(2) 0.030(2) -0.0077(16) 0.0142(18) 0.0003(16)
C10 0.033(2) 0.028(2) 0.0125(19) -0.0020(16) -0.0019(17) -0.0124(19)
C11 0.0138(17) 0.0146(18) 0.0186(18) -0.0013(14) 0.0065(15) 0.0001(14)
N12 0.0143(15) 0.0114(15) 0.0162(15) -0.0035(12) 0.0049(12) 0.0002(12)
C13 0.0076(15) 0.0116(16) 0.0159(17) -0.0026(13) 0.0022(13) 0.0012(13)
C14 0.020(2) 0.019(2) 0.0196(19) -0.0041(15) 0.0076(16) 0.0003(15)
C15 0.022(2) 0.024(2) 0.020(2) -0.0088(17) 0.0035(17) 0.0007(17)
C16 0.019(2) 0.020(2) 0.028(2) -0.0087(17) 0.0052(17) -0.0006(16)
C17 0.0141(19) 0.019(2) 0.034(2) -0.0054(17) 0.0107(17) -0.0035(15)
C18 0.0181(19) 0.0143(18) 0.0199(19) -0.0046(14) 0.0094(16) 0.0018(14)

loop_
_atom_type_symbol
_atom_type_description
_atom_type_scat_dispersion_real
_atom_type_scat_dispersion_imag
_atom_type_scat_source
C C 0.0033 0.0016 'International Tables Vol C Tables 4.2.6.8 and 6.1.1.4'
H H 0.0000 0.0000 'International Tables Vol C Tables 4.2.6.8 and 6.1.1.4'
Cl Cl 0.1484 0.1585 'International Tables Vol C Tables 4.2.6.8 and 6.1.1.4'
S S 0.1246 0.1234 'International Tables Vol C Tables 4.2.6.8 and 6.1.1.4'
N N 0.0061 0.0033 'International Tables Vol C Tables 4.2.6.8 and 6.1.1.4'
Ta Ta -0.7052 6.5227 'International Tables Vol C Tables 4.2.6.8 and 6.1.1.4'

loop_
_geom_angle_atom_site_label_1
_geom_angle_atom_site_label_2
_geom_angle_atom_site_label_3
_geom_angle
_geom_angle_site_symmetry_1
_geom_angle_site_symmetry_3
_geom_angle_publ_flag
N12 Ta1 Cl3 85.57(8) . . ?
N12 Ta1 Cl2 77.15(8) . . ?
Cl3 Ta1 Cl2 85.88(3) . . ?
N12 Ta1 Cl1 75.69(8) . . ?
Cl3 Ta1 Cl1 86.16(4) . . ?
Cl2 Ta1 Cl1 152.18(3) . . ?
N12 Ta1 C3 155.79(12) . . ?
Cl3 Ta1 C3 85.16(9) . . ?
Cl2 Ta1 C3 124.32(9) . . ?
Cl1 Ta1 C3 81.41(9) . . ?
N12 Ta1 C4 142.80(12) . . ?
Cl3 Ta1 C4 118.11(9) . . ?
Cl2 Ta1 C4 129.16(9) . . ?
Cl1 Ta1 C4 77.72(9) . . ?
C3 Ta1 C4 33.80(12) . . ?
N12 Ta1 C5 139.37(12) . . ?
Cl3 Ta1 C5 134.63(10) . . ?
Cl2 Ta1 C5 97.07(10) . . ?
Cl1 Ta1 C5 107.41(10) . . ?
C3 Ta1 C5 55.93(13) . . ?
C4 Ta1 C5 33.61(12) . . ?
N12 Ta1 C2 161.10(12) . . ?
Cl3 Ta1 C2 79.21(10) . . ?
Cl2 Ta1 C2 90.53(9) . . ?
Cl1 Ta1 C2 114.02(10) . . ?
C3 Ta1 C2 33.84(12) . . ?
C4 Ta1 C2 55.86(12) . . ?
C5 Ta1 C2 55.56(13) . . ?
N12 Ta1 C1 148.55(12) . . ?
Cl3 Ta1 C1 107.10(10) . . ?
Cl2 Ta1 C1 75.27(9) . . ?
Cl1 Ta1 C1 132.51(10) . . ?
C3 Ta1 C1 55.63(13) . . ?
C4 Ta1 C1 55.57(12) . . ?
C5 Ta1 C1 33.46(13) . . ?
C2 Ta1 C1 33.14(13) . . ?
N12 Ta1 S1 64.58(8) . . ?
Cl3 Ta1 S1 150.14(3) . . ?
Cl2 Ta1 S1 86.81(3) . . ?
Cl1 Ta1 S1 86.95(3) . . ?
C3 Ta1 S1 122.39(9) . . ?
C4 Ta1 S1 88.59(9) . . ?
C5 Ta1 S1 75.04(10) . . ?
C2 Ta1 S1 129.79(10) . . ?
C1 Ta1 S1 98.92(10) . . ?
C11 S1 Ta1 80.90(13) . . ?
C11 S2 C18 88.89(18) . . ?
C2 C1 C5 107.8(3) . . ?
C2 C1 C6 126.6(4) . . ?
C5 C1 C6 124.8(4) . . ?
C2 C1 Ta1 72.2(2) . . ?
C5 C1 Ta1 72.0(2) . . ?
C6 C1 Ta1 129.7(3) . . ?
C1 C2 C3 108.4(3) . . ?
C1 C2 C7 124.9(4) . . ?
C3 C2 C7 126.3(4) . . ?
C1 C2 Ta1 74.7(2) . . ?
C3 C2 Ta1 72.4(2) . . ?
C7 C2 Ta1 125.1(3) . . ?
C4 C3 C2 107.7(3) . . ?
C4 C3 C8 126.9(3) . . ?
C2 C3 C8 125.2(3) . . ?
C4 C3 Ta1 73.5(2) . . ?
C2 C3 Ta1 73.7(2) . . ?
C8 C3 Ta1 122.7(3) . . ?
C5 C4 C3 107.9(3) . . ?
C5 C4 C9 125.0(4) . . ?
C3 C4 C9 126.7(4) . . ?
C5 C4 Ta1 73.4(2) . . ?
C3 C4 Ta1 72.7(2) . . ?
C9 C4 Ta1 125.3(3) . . ?
C4 C5 C1 108.2(3) . . ?
C4 C5 C10 125.1(4) . . ?
C1 C5 C10 125.5(4) . . ?
C4 C5 Ta1 73.0(2) . . ?
C1 C5 Ta1 74.6(2) . . ?
C10 C5 Ta1 128.0(3) . . ?
C1 C6 H6A 109.5 . . ?
C1 C6 H6B 109.5 . . ?
H6A C6 H6B 109.5 . . ?
C1 C6 H6C 109.5 . . ?
H6A C6 H6C 109.5 . . ?
H6B C6 H6C 109.5 . . ?
C2 C7 H7A 109.5 . . ?
C2 C7 H7B 109.5 . . ?
H7A C7 H7B 109.5 . . ?
C2 C7 H7C 109.5 . . ?
H7A C7 H7C 109.5 . . ?
H7B C7 H7C 109.5 . . ?
C3 C8 H8A 109.5 . . ?
C3 C8 H8B 109.5 . . ?
H8A C8 H8B 109.5 . . ?
C3 C8 H8C 109.5 . . ?
H8A C8 H8C 109.5 . . ?
H8B C8 H8C 109.5 . . ?
C4 C9 H9A 109.5 . . ?
C4 C9 H9B 109.5 . . ?
H9A C9 H9B 109.5 . . ?
C4 C9 H9C 109.5 . . ?
H9A C9 H9C 109.5 . . ?
H9B C9 H9C 109.5 . . ?
C5 C10 H10A 109.5 . . ?
C5 C10 H10B 109.5 . . ?
H10A C10 H10B 109.5 . . ?
C5 C10 H10C 109.5 . . ?
H10A C10 H10C 109.5 . . ?
H10B C10 H10C 109.5 . . ?
N12 C11 S1 114.9(3) . . ?
N12 C11 S2 115.7(3) . . ?
S1 C11 S2 129.4(2) . . ?
C11 N12 C13 111.9(3) . . ?
C11 N12 Ta1 99.6(2) . . ?
C13 N12 Ta1 148.1(3) . . ?
N12 C13 C14 127.4(3) . . ?
N12 C13 C18 112.7(3) . . ?
C14 C13 C18 119.8(3) . . ?
C15 C14 C13 118.2(4) . . ?
C15 C14 H14 120.9 . . ?
C13 C14 H14 120.9 . . ?
C14 C15 C16 121.4(4) . . ?
C14 C15 H15 119.3 . . ?
C16 C15 H15 119.3 . . ?
C17 C16 C15 121.6(4) . . ?
C17 C16 H16 119.2 . . ?
C15 C16 H16 119.2 . . ?
C16 C17 C18 117.8(4) . . ?
C16 C17 H17 121.1 . . ?
C18 C17 H17 121.1 . . ?
C17 C18 C13 121.1(4) . . ?
C17 C18 S2 128.2(3) . . ?
C13 C18 S2 110.8(3) . . ?

loop_
_geom_bond_atom_site_label_1
_geom_bond_atom_site_label_2
_geom_bond_distance
_geom_bond_site_symmetry_2
_geom_bond_publ_flag
Ta1 N12 2.280(3) . ?
Ta1 Cl3 2.3978(9) . ?
Ta1 Cl2 2.4068(9) . ?
Ta1 Cl1 2.4143(9) . ?
Ta1 C3 2.450(4) . ?
Ta1 C4 2.461(4) . ?
Ta1 C5 2.466(4) . ?
Ta1 C2 2.467(4) . ?
Ta1 C1 2.500(4) . ?
Ta1 S1 2.5172(9) . ?
S1 C11 1.723(4) . ?
S2 C11 1.731(4) . ?
S2 C18 1.741(4) . ?
C1 C2 1.417(6) . ?
C1 C5 1.430(6) . ?
C1 C6 1.494(6) . ?
C2 C3 1.431(5) . ?
C2 C7 1.495(6) . ?
C3 C4 1.427(5) . ?
C3 C8 1.499(5) . ?
C4 C5 1.424(5) . ?
C4 C9 1.492(5) . ?
C5 C10 1.499(5) . ?
C6 H6A 0.9800 . ?
C6 H6B 0.9800 . ?
C6 H6C 0.9800 . ?
C7 H7A 0.9800 . ?
C7 H7B 0.9800 . ?
C7 H7C 0.9800 . ?
C8 H8A 0.9800 . ?
C8 H8B 0.9800 . ?
C8 H8C 0.9800 . ?
C9 H9A 0.9800 . ?
C9 H9B 0.9800 . ?
C9 H9C 0.9800 . ?
C10 H10A 0.9800 . ?
C10 H10B 0.9800 . ?
C10 H10C 0.9800 . ?
C11 N12 1.316(5) . ?
N12 C13 1.394(5) . ?
C13 C14 1.401(5) . ?
C13 C18 1.410(5) . ?
C14 C15 1.377(6) . ?
C14 H14 0.9500 . ?
C15 C16 1.391(6) . ?
C15 H15 0.9500 . ?
C16 C17 1.371(6) . ?
C16 H16 0.9500 . ?
C17 C18 1.399(5) . ?
C17 H17 0.9500 . ?

loop_
_geom_torsion_atom_site_label_1
_geom_torsion_atom_site_label_2
_geom_torsion_atom_site_label_3
_geom_torsion_atom_site_label_4
_geom_torsion
_geom_torsion_site_symmetry_1
_geom_torsion_site_symmetry_2
_geom_torsion_site_symmetry_3
_geom_torsion_site_symmetry_4
_geom_torsion_publ_flag
C5 C1 C2 C3 -1.5(4) . . . . ?
C6 C1 C2 C3 168.2(4) . . . . ?
Ta1 C1 C2 C3 -65.1(3) . . . . ?
C5 C1 C2 C7 -174.0(4) . . . . ?
C6 C1 C2 C7 -4.3(6) . . . . ?
Ta1 C1 C2 C7 122.4(4) . . . . ?
C5 C1 C2 Ta1 63.6(3) . . . . ?
C6 C1 C2 Ta1 -126.7(4) . . . . ?
C1 C2 C3 C4 0.4(4) . . . . ?
C7 C2 C3 C4 172.8(4) . . . . ?
Ta1 C2 C3 C4 -66.2(3) . . . . ?
C1 C2 C3 C8 -174.5(4) . . . . ?
C7 C2 C3 C8 -2.1(6) . . . . ?
Ta1 C2 C3 C8 118.9(4) . . . . ?
C1 C2 C3 Ta1 66.6(3) . . . . ?
C7 C2 C3 Ta1 -121.0(4) . . . . ?
C2 C3 C4 C5 0.9(4) . . . . ?
C8 C3 C4 C5 175.7(4) . . . . ?
Ta1 C3 C4 C5 -65.5(3) . . . . ?
C2 C3 C4 C9 -172.2(4) . . . . ?
C8 C3 C4 C9 2.6(6) . . . . ?
Ta1 C3 C4 C9 121.5(4) . . . . ?
C2 C3 C4 Ta1 66.4(3) . . . . ?
C8 C3 C4 Ta1 -118.8(4) . . . . ?
C3 C4 C5 C1 -1.8(4) . . . . ?
C9 C4 C5 C1 171.4(4) . . . . ?
Ta1 C4 C5 C1 -66.8(3) . . . . ?
C3 C4 C5 C10 -170.1(4) . . . . ?
C9 C4 C5 C10 3.1(6) . . . . ?
Ta1 C4 C5 C10 124.9(4) . . . . ?
C3 C4 C5 Ta1 65.0(3) . . . . ?
C9 C4 C5 Ta1 -121.8(4) . . . . ?
C2 C1 C5 C4 2.0(4) . . . . ?
C6 C1 C5 C4 -167.9(4) . . . . ?
Ta1 C1 C5 C4 65.8(3) . . . . ?
C2 C1 C5 C10 170.2(4) . . . . ?
C6 C1 C5 C10 0.3(6) . . . . ?
Ta1 C1 C5 C10 -126.0(4) . . . . ?
C2 C1 C5 Ta1 -63.7(3) . . . . ?
C6 C1 C5 Ta1 126.3(4) . . . . ?
Ta1 S1 C11 N12 -2.3(3) . . . . ?
Ta1 S1 C11 S2 175.2(3) . . . . ?
C18 S2 C11 N12 0.5(3) . . . . ?
C18 S2 C11 S1 -177.0(3) . . . . ?
S1 C11 N12 C13 177.6(3) . . . . ?
S2 C11 N12 C13 -0.3(4) . . . . ?
S1 C11 N12 Ta1 2.5(3) . . . . ?
S2 C11 N12 Ta1 -175.35(19) . . . . ?
C11 N12 C13 C14 -179.7(4) . . . . ?
Ta1 N12 C13 C14 -8.9(7) . . . . ?
C11 N12 C13 C18 -0.2(5) . . . . ?
Ta1 N12 C13 C18 170.6(3) . . . . ?
N12 C13 C14 C15 178.8(4) . . . . ?
C18 C13 C14 C15 -0.6(6) . . . . ?
C13 C14 C15 C16 -0.4(6) . . . . ?
C14 C15 C16 C17 1.4(7) . . . . ?
C15 C16 C17 C18 -1.4(6) . . . . ?
C16 C17 C18 C13 0.3(6) . . . . ?
C16 C17 C18 S2 -179.0(3) . . . . ?
N12 C13 C18 C17 -178.9(3) . . . . ?
C14 C13 C18 C17 0.6(6) . . . . ?
N12 C13 C18 S2 0.6(4) . . . . ?
C14 C13 C18 S2 -179.9(3) . . . . ?
C11 S2 C18 C17 178.8(4) . . . . ?
C11 S2 C18 C13 -0.6(3) . . . . ?
